data_7048378
loop_
_publ_author_name
'Ashida, Yoshiko'
'Manabe, Yumehiro'
'Yoshioka, Shota'
'Yoneda, Tomoki'
'Inokuma, Yasuhide'

_publ_section_title
;
 Control over coordination self-assembly of flexible, multidentate ligands
 by stepwise metal coordination of isopyrazole subunits.
;
_journal_issue 3
_journal_name_full 'Dalton transactions (Cambridge, England : 2003)'
_journal_page_first 818
_journal_page_last 822
_journal_paper_doi 10.1039/c8dt04935a
_journal_volume 48
_journal_year 2019
_chemical_formula_moiety 'C28 H44 N8 Pd, 2(B F4)'
_chemical_formula_sum 'C28 H44 B2 F8 N8 Pd'
_chemical_formula_weight 772.73
_space_group_crystal_system triclinic
_space_group_IT_number 2
_space_group_name_Hall '-P 1'
_space_group_name_H-M_alt 'P -1'
_symmetry_space_group_name_Hall '-P 1'
_symmetry_space_group_name_H-M 'P -1'
_atom_sites_solution_hydrogens geom
_audit_creation_method SHELXL-2018/3
_audit_update_record
;
2018-12-15 deposited with the CCDC.
2018-12-18 downloaded from the CCDC.
;
_cell_angle_alpha 88.574(2)
_cell_angle_beta 85.328(2)
_cell_angle_gamma 85.018(2)
_cell_formula_units_Z 2
_cell_length_a 6.5374(2)
_cell_length_b 12.2580(3)
_cell_length_c 21.5616(5)
_cell_measurement_reflns_used 11077
_cell_measurement_temperature 123(2)
_cell_measurement_theta_max 29.5120
_cell_measurement_theta_min 3.1850
_cell_volume 1715.33(8)
_computing_structure_refinement 'SHELXL-2018/3 (Sheldrick, 2018)'
_computing_structure_solution 'SHELXT 2014/5 (Sheldrick, 2014)'
_diffrn_ambient_temperature 123(2)
_diffrn_detector 'CCD plate'
_diffrn_measured_fraction_theta_full 0.995
_diffrn_measured_fraction_theta_max 0.826
_diffrn_measurement_device 'four-circle diffractometer'
_diffrn_measurement_device_type 'XtaLAB AFC11 (RCD3): quarter-chi single'
_diffrn_radiation_monochromator mirror
_diffrn_radiation_probe x-ray
_diffrn_radiation_type MoK\a
_diffrn_radiation_wavelength 0.71073
_diffrn_reflns_av_R_equivalents 0.0321
_diffrn_reflns_av_unetI/netI 0.0355
_diffrn_reflns_Laue_measured_fraction_full 0.995
_diffrn_reflns_Laue_measured_fraction_max 0.826
_diffrn_reflns_limit_h_max 8
_diffrn_reflns_limit_h_min -7
_diffrn_reflns_limit_k_max 16
_diffrn_reflns_limit_k_min -15
_diffrn_reflns_limit_l_max 28
_diffrn_reflns_limit_l_min -27
_diffrn_reflns_number 21557
_diffrn_reflns_point_group_measured_fraction_full 0.995
_diffrn_reflns_point_group_measured_fraction_max 0.826
_diffrn_reflns_theta_full 25.242
_diffrn_reflns_theta_max 29.497
_diffrn_reflns_theta_min 2.548
_diffrn_source 'Rotating-anode X-ray tube (dual wavelength)'
_diffrn_source_type 'Rigaku (Mo) X-ray DW Source'
_exptl_absorpt_coefficient_mu 0.617
_exptl_absorpt_correction_T_max 1.00000
_exptl_absorpt_correction_T_min 0.66345
_exptl_absorpt_correction_type multi-scan
_exptl_absorpt_process_details
;
CrysAlisPro 1.171.39.43a (Rigaku Oxford Diffraction, 2018)
Empirical absorption correction using spherical harmonics,
 implemented in SCALE3 ABSPACK scaling algorithm.
;
_exptl_crystal_colour colourless
_exptl_crystal_density_diffrn 1.496
_exptl_crystal_description needle
_exptl_crystal_F_000 792
_exptl_crystal_size_max 0.200
_exptl_crystal_size_mid 0.200
_exptl_crystal_size_min 0.080
_refine_diff_density_max 1.334
_refine_diff_density_min -0.783
_refine_diff_density_rms 0.076
_refine_ls_extinction_method none
_refine_ls_goodness_of_fit_ref 1.045
_refine_ls_hydrogen_treatment constr
_refine_ls_matrix_type full
_refine_ls_number_parameters 439
_refine_ls_number_reflns 7871
_refine_ls_number_restraints 0
_refine_ls_restrained_S_all 1.045
_refine_ls_R_factor_all 0.0402
_refine_ls_R_factor_gt 0.0318
_refine_ls_shift/su_max 0.000
_refine_ls_shift/su_mean 0.000
_refine_ls_structure_factor_coef Fsqd
_refine_ls_weighting_details 'w=1/[\s^2^(Fo^2^)+(0.0386P)^2^+1.5417P] where P=(Fo^2^+2Fc^2^)/3'
_refine_ls_weighting_scheme calc
_refine_ls_wR_factor_gt 0.0796
_refine_ls_wR_factor_ref 0.0827
_reflns_Friedel_coverage 0.000
_reflns_number_gt 6594
_reflns_number_total 7871
_reflns_threshold_expression 'I > 2\s(I)'
_cod_data_source_file c8dt04935a2.cif
_cod_data_source_block Pd1L2
_cod_depositor_comments 'Adding full bibliography for 7048378--7048381.cif.'
_cod_database_code 7048378
_shelx_shelxl_version_number 2018/3
_shelx_space_group_comment
;
The symmetry employed for this shelxl refinement is uniquely defined
by the following loop, which should always be used as a source of
symmetry information in preference to the above space-group names.
They are only intended as comments.
;
_shelx_estimated_absorpt_t_min 0.887
_shelx_estimated_absorpt_t_max 0.952

loop_
_space_group_symop_operation_xyz
'x, y, z'
'-x, -y, -z'

loop_
_atom_site_label
_atom_site_type_symbol
_atom_site_fract_x
_atom_site_fract_y
_atom_site_fract_z
_atom_site_U_iso_or_equiv
_atom_site_adp_type
_atom_site_occupancy
_atom_site_site_symmetry_order
_atom_site_calc_flag
_atom_site_refinement_flags_posn
_atom_site_refinement_flags_adp
_atom_site_refinement_flags_occupancy
C1 C 0.3671(4) 0.39986(19) -0.11040(11) 0.0219(5) Uani 1 1 d . . .
H1 H 0.315722 0.369391 -0.147159 0.033 Uiso 1 1 calc R U .
H1A H 0.464634 0.453880 -0.123567 0.033 Uiso 1 1 calc R U .
H1B H 0.251354 0.435327 -0.084451 0.033 Uiso 1 1 calc R U .
C2 C 0.4730(3) 0.30995(17) -0.07386(10) 0.0152(4) Uani 1 1 d . . .
C3 C 0.6891(3) 0.30971(17) -0.05439(10) 0.0153(4) Uani 1 1 d . . .
C4 C 0.7027(3) 0.20131(17) -0.02166(9) 0.0136(4) Uani 1 1 d . . .
C5 C 0.8818(3) 0.14779(19) 0.00938(11) 0.0200(4) Uani 1 1 d . . .
H5 H 1.005836 0.185711 -0.004321 0.024 Uiso 1 1 calc R U .
H5A H 0.906800 0.070957 -0.004302 0.024 Uiso 1 1 calc R U .
C6 C 0.8521(4) 0.1487(2) 0.08048(11) 0.0236(5) Uani 1 1 d . . .
H6 H 0.986210 0.123935 0.096650 0.028 Uiso 1 1 calc R U .
H6A H 0.818300 0.225622 0.093140 0.028 Uiso 1 1 calc R U .
C7 C 0.6939(3) 0.08214(17) 0.11243(10) 0.0173(4) Uani 1 1 d . . .
C8 C 0.6757(3) 0.06490(19) 0.18210(10) 0.0201(4) Uani 1 1 d . . .
C9 C 0.4921(3) -0.00136(19) 0.18773(11) 0.0204(5) Uani 1 1 d . . .
C10 C 0.3959(4) -0.0434(2) 0.24735(11) 0.0309(6) Uani 1 1 d . . .
H10 H 0.336368 0.018315 0.272830 0.046 Uiso 1 1 calc R U .
H10A H 0.500626 -0.086493 0.269791 0.046 Uiso 1 1 calc R U .
H10B H 0.287080 -0.089819 0.238777 0.046 Uiso 1 1 calc R U .
N1 N 0.3888(3) 0.22113(15) -0.05878(9) 0.0169(4) Uani 1 1 d . . .
C11 C 0.8438(4) 0.3056(2) -0.11222(11) 0.0252(5) Uani 1 1 d . . .
H11 H 0.983533 0.288555 -0.099366 0.038 Uiso 1 1 calc R U .
H11A H 0.835412 0.376876 -0.133947 0.038 Uiso 1 1 calc R U .
H11B H 0.810913 0.248925 -0.140154 0.038 Uiso 1 1 calc R U .
C12 C 0.7238(4) 0.40375(18) -0.01166(12) 0.0245(5) Uani 1 1 d . . .
H12 H 0.624308 0.403760 0.024887 0.037 Uiso 1 1 calc R U .
H12A H 0.705236 0.473700 -0.034362 0.037 Uiso 1 1 calc R U .
H12B H 0.863979 0.393744 0.001757 0.037 Uiso 1 1 calc R U .
N2 N 0.5377(3) 0.15383(14) -0.02591(8) 0.0142(3) Uani 1 1 d . . .
N3 N 0.5588(3) 0.03022(14) 0.08788(8) 0.0157(4) Uani 1 1 d . . .
C13 C 0.6410(5) 0.1724(2) 0.21818(13) 0.0341(6) Uani 1 1 d . . .
H13 H 0.760814 0.214825 0.209730 0.051 Uiso 1 1 calc R U .
H13A H 0.622217 0.155809 0.262881 0.051 Uiso 1 1 calc R U .
H13B H 0.517775 0.215023 0.204948 0.051 Uiso 1 1 calc R U .
C14 C 0.8685(4) -0.0037(2) 0.20199(12) 0.0312(6) Uani 1 1 d . . .
H14 H 0.891909 -0.070218 0.177216 0.047 Uiso 1 1 calc R U .
H14A H 0.848101 -0.023866 0.246191 0.047 Uiso 1 1 calc R U .
H14B H 0.988172 0.039275 0.195247 0.047 Uiso 1 1 calc R U .
N4 N 0.4273(3) -0.02207(16) 0.13493(9) 0.0192(4) Uani 1 1 d . . .
Pd1 Pd 0.500000 0.000000 0.000000 0.01279(6) Uani 1 2 d S . P
B1 B 0.2074(5) 0.3286(2) 0.12518(14) 0.0280(6) Uani 1 1 d . . .
F1 F 0.2872(5) 0.2636(2) 0.08022(14) 0.1085(12) Uani 1 1 d . . .
F2 F 0.0334(4) 0.3845(2) 0.10508(15) 0.0885(9) Uani 1 1 d . . .
F3 F 0.3331(3) 0.40429(17) 0.14171(9) 0.0585(6) Uani 1 1 d . . .
F4 F 0.1498(3) 0.26571(17) 0.17640(10) 0.0586(6) Uani 1 1 d . . .
C15 C -0.0737(4) 0.5327(3) 0.25043(11) 0.0314(6) Uani 1 1 d . . .
H15 H -0.216200 0.513592 0.257820 0.047 Uiso 1 1 calc R U .
H15A H 0.003639 0.479826 0.222140 0.047 Uiso 1 1 calc R U .
H15B H -0.072405 0.606364 0.231729 0.047 Uiso 1 1 calc R U .
C16 C 0.0234(3) 0.53022(19) 0.31055(10) 0.0180(4) Uani 1 1 d . . .
C17 C 0.2499(3) 0.54087(18) 0.31537(10) 0.0159(4) Uani 1 1 d . . .
C18 C 0.2480(3) 0.54120(16) 0.38461(9) 0.0136(4) Uani 1 1 d . . .
C19 C 0.4261(3) 0.55262(18) 0.42205(10) 0.0174(4) Uani 1 1 d . . .
H19 H 0.555536 0.538038 0.395294 0.021 Uiso 1 1 calc R U .
H19A H 0.425243 0.497132 0.456206 0.021 Uiso 1 1 calc R U .
C20 C 0.4216(3) 0.66679(19) 0.44977(11) 0.0206(5) Uani 1 1 d . . .
H20 H 0.556850 0.673575 0.466225 0.025 Uiso 1 1 calc R U .
H20A H 0.407442 0.721388 0.415447 0.025 Uiso 1 1 calc R U .
C21 C 0.2591(3) 0.69722(17) 0.49996(10) 0.0153(4) Uani 1 1 d . . .
C22 C 0.2552(3) 0.80207(18) 0.53573(10) 0.0172(4) Uani 1 1 d . . .
C23 C 0.0613(3) 0.79041(18) 0.57652(10) 0.0181(4) Uani 1 1 d . . .
C24 C -0.0310(4) 0.8706(2) 0.62427(12) 0.0270(5) Uani 1 1 d . . .
H24 H -0.083409 0.938101 0.603432 0.040 Uiso 1 1 calc R U .
H24A H 0.074295 0.887290 0.651619 0.040 Uiso 1 1 calc R U .
H24B H -0.144546 0.839055 0.649025 0.040 Uiso 1 1 calc R U .
N5 N -0.0777(3) 0.51826(15) 0.36342(8) 0.0166(4) Uani 1 1 d . . .
C25 C 0.3301(4) 0.6434(2) 0.28335(11) 0.0236(5) Uani 1 1 d . . .
H25 H 0.241801 0.708220 0.297446 0.035 Uiso 1 1 calc R U .
H25A H 0.328559 0.637409 0.238154 0.035 Uiso 1 1 calc R U .
H25B H 0.471330 0.650263 0.293948 0.035 Uiso 1 1 calc R U .
C26 C 0.3739(4) 0.4343(2) 0.29252(11) 0.0229(5) Uani 1 1 d . . .
H26 H 0.515856 0.433718 0.304087 0.034 Uiso 1 1 calc R U .
H26A H 0.374012 0.430721 0.247166 0.034 Uiso 1 1 calc R U .
H26B H 0.310326 0.370986 0.311830 0.034 Uiso 1 1 calc R U .
N6 N 0.0682(3) 0.52531(14) 0.40947(8) 0.0137(3) Uani 1 1 d . . .
N7 N 0.1058(3) 0.64345(14) 0.51966(8) 0.0144(3) Uani 1 1 d . . .
C27 C 0.2440(4) 0.90373(19) 0.49258(12) 0.0251(5) Uani 1 1 d . . .
H27 H 0.371079 0.903686 0.465111 0.038 Uiso 1 1 calc R U .
H27A H 0.227899 0.969943 0.517671 0.038 Uiso 1 1 calc R U .
H27B H 0.126001 0.902383 0.467430 0.038 Uiso 1 1 calc R U .
C28 C 0.4430(4) 0.8005(2) 0.57474(12) 0.0282(5) Uani 1 1 d . . .
H28 H 0.444036 0.737046 0.603313 0.042 Uiso 1 1 calc R U .
H28A H 0.434636 0.867864 0.598682 0.042 Uiso 1 1 calc R U .
H28B H 0.569792 0.795551 0.546997 0.042 Uiso 1 1 calc R U .
N8 N -0.0233(3) 0.70209(15) 0.56818(8) 0.0172(4) Uani 1 1 d . . .
Pd2 Pd 0.000000 0.500000 0.500000 0.01171(6) Uani 1 2 d S . P
B2 B -0.1724(4) 0.8355(2) 0.37096(14) 0.0260(6) Uani 1 1 d . . .
F5 F -0.2565(3) 0.76533(14) 0.33287(10) 0.0519(5) Uani 1 1 d . . .
F6 F 0.0220(3) 0.85805(17) 0.34783(10) 0.0556(5) Uani 1 1 d . . .
F7 F -0.1647(4) 0.7914(2) 0.42969(10) 0.0790(9) Uani 1 1 d . . .
F8 F -0.2954(3) 0.93239(16) 0.37340(11) 0.0578(6) Uani 1 1 d . . .

loop_
_atom_site_aniso_label
_atom_site_aniso_U_11
_atom_site_aniso_U_22
_atom_site_aniso_U_33
_atom_site_aniso_U_23
_atom_site_aniso_U_13
_atom_site_aniso_U_12
C1 0.0204(11) 0.0188(11) 0.0276(12) 0.0066(9) -0.0094(9) -0.0026(9)
C2 0.0156(10) 0.0158(10) 0.0143(10) 0.0001(8) -0.0020(8) -0.0017(8)
C3 0.0147(9) 0.0145(10) 0.0172(10) 0.0035(8) -0.0034(8) -0.0036(8)
C4 0.0132(9) 0.0139(9) 0.0133(9) -0.0004(7) 0.0010(8) -0.0010(8)
C5 0.0137(10) 0.0197(10) 0.0266(12) 0.0072(9) -0.0039(9) -0.0016(9)
C6 0.0240(11) 0.0252(12) 0.0245(12) 0.0074(9) -0.0129(10) -0.0096(10)
C7 0.0191(10) 0.0138(10) 0.0189(11) 0.0009(8) -0.0045(8) 0.0016(8)
C8 0.0193(11) 0.0250(11) 0.0163(10) 0.0002(8) -0.0050(9) -0.0006(9)
C9 0.0185(10) 0.0221(11) 0.0200(11) 0.0018(9) -0.0015(9) 0.0018(9)
C10 0.0274(13) 0.0473(16) 0.0175(12) 0.0043(11) -0.0003(10) -0.0025(12)
N1 0.0156(8) 0.0180(9) 0.0174(9) 0.0027(7) -0.0040(7) -0.0017(7)
C11 0.0189(11) 0.0329(13) 0.0231(12) 0.0088(10) 0.0014(9) -0.0041(10)
C12 0.0310(13) 0.0155(10) 0.0294(13) 0.0003(9) -0.0129(10) -0.0050(10)
N2 0.0153(8) 0.0133(8) 0.0141(8) 0.0012(6) -0.0019(7) -0.0015(7)
N3 0.0179(9) 0.0144(8) 0.0153(9) 0.0012(7) -0.0013(7) -0.0036(7)
C13 0.0403(15) 0.0352(14) 0.0282(14) -0.0116(11) -0.0083(12) -0.0031(12)
C14 0.0219(12) 0.0440(15) 0.0266(13) 0.0127(11) -0.0060(10) 0.0045(11)
N4 0.0201(9) 0.0216(9) 0.0155(9) 0.0026(7) 0.0013(7) -0.0034(8)
Pd1 0.01510(11) 0.01132(11) 0.01254(11) 0.00132(8) -0.00208(8) -0.00397(8)
B1 0.0382(16) 0.0224(13) 0.0252(14) -0.0019(10) -0.0086(12) -0.0064(12)
F1 0.134(3) 0.096(2) 0.091(2) -0.0602(17) 0.0564(19) -0.0299(19)
F2 0.0752(16) 0.0611(14) 0.137(2) 0.0348(15) -0.0630(17) -0.0125(12)
F3 0.0806(14) 0.0659(13) 0.0389(10) 0.0127(9) -0.0205(10) -0.0522(12)
F4 0.0581(12) 0.0666(13) 0.0580(12) 0.0328(10) -0.0221(10) -0.0370(11)
C15 0.0180(11) 0.0621(18) 0.0146(11) 0.0019(11) -0.0016(9) -0.0071(12)
C16 0.0142(10) 0.0252(11) 0.0145(10) 0.0002(8) -0.0015(8) -0.0002(9)
C17 0.0125(9) 0.0231(11) 0.0117(10) 0.0003(8) 0.0010(8) -0.0010(8)
C18 0.0136(9) 0.0142(9) 0.0122(9) -0.0001(7) 0.0003(8) 0.0011(8)
C19 0.0114(9) 0.0248(11) 0.0158(10) -0.0030(8) -0.0003(8) -0.0001(8)
C20 0.0176(10) 0.0264(12) 0.0182(11) -0.0023(9) 0.0022(9) -0.0075(9)
C21 0.0158(10) 0.0173(10) 0.0131(10) 0.0013(8) -0.0044(8) -0.0008(8)
C22 0.0162(10) 0.0165(10) 0.0192(10) -0.0010(8) -0.0035(8) -0.0019(8)
C23 0.0173(10) 0.0190(10) 0.0178(10) -0.0017(8) -0.0023(8) 0.0012(9)
C24 0.0309(13) 0.0217(12) 0.0278(13) -0.0107(9) 0.0033(10) -0.0013(10)
N5 0.0136(8) 0.0236(9) 0.0125(8) 0.0004(7) -0.0026(7) -0.0011(7)
C25 0.0227(11) 0.0299(12) 0.0177(11) 0.0069(9) 0.0020(9) -0.0041(10)
C26 0.0205(11) 0.0273(12) 0.0203(11) -0.0061(9) 0.0006(9) 0.0021(10)
N6 0.0135(8) 0.0158(8) 0.0117(8) 0.0006(6) -0.0008(7) -0.0010(7)
N7 0.0150(8) 0.0158(8) 0.0116(8) -0.0004(6) 0.0012(7) 0.0003(7)
C27 0.0278(12) 0.0190(11) 0.0289(13) 0.0039(9) -0.0036(10) -0.0041(10)
C28 0.0245(12) 0.0329(13) 0.0288(13) -0.0063(10) -0.0119(10) -0.0005(11)
N8 0.0186(9) 0.0178(9) 0.0144(9) -0.0025(7) 0.0015(7) 0.0016(7)
Pd2 0.01198(11) 0.01411(11) 0.00878(11) 0.00022(7) 0.00112(8) -0.00163(8)
B2 0.0262(13) 0.0242(13) 0.0290(14) 0.0036(11) -0.0055(11) -0.0069(11)
F5 0.0646(12) 0.0319(9) 0.0644(13) -0.0115(8) -0.0286(10) -0.0082(9)
F6 0.0365(9) 0.0627(13) 0.0663(13) -0.0160(10) 0.0194(9) -0.0149(9)
F7 0.0821(16) 0.1117(19) 0.0567(13) 0.0520(13) -0.0419(12) -0.0660(15)
F8 0.0490(11) 0.0465(11) 0.0786(15) -0.0273(10) -0.0173(10) 0.0113(9)

loop_
_atom_type_symbol
_atom_type_description
_atom_type_scat_dispersion_real
_atom_type_scat_dispersion_imag
_atom_type_scat_source
C C 0.0033 0.0016 'International Tables Vol C Tables 4.2.6.8 and 6.1.1.4'
H H 0.0000 0.0000 'International Tables Vol C Tables 4.2.6.8 and 6.1.1.4'
N N 0.0061 0.0033 'International Tables Vol C Tables 4.2.6.8 and 6.1.1.4'
Pd Pd -0.9988 1.0072 'International Tables Vol C Tables 4.2.6.8 and 6.1.1.4'
B B 0.0013 0.0007 'International Tables Vol C Tables 4.2.6.8 and 6.1.1.4'
F F 0.0171 0.0103 'International Tables Vol C Tables 4.2.6.8 and 6.1.1.4'

loop_
_geom_angle_atom_site_label_1
_geom_angle_atom_site_label_2
_geom_angle_atom_site_label_3
_geom_angle
_geom_angle_site_symmetry_1
_geom_angle_site_symmetry_3
C2 C1 H1 109.5 . .
C2 C1 H1A 109.5 . .
H1 C1 H1A 109.5 . .
C2 C1 H1B 109.5 . .
H1 C1 H1B 109.5 . .
H1A C1 H1B 109.5 . .
N1 C2 C1 121.96(19) . .
N1 C2 C3 113.25(18) . .
C1 C2 C3 124.69(18) . .
C4 C3 C2 98.55(16) . .
C4 C3 C12 112.33(18) . .
C2 C3 C12 114.80(19) . .
C4 C3 C11 109.16(18) . .
C2 C3 C11 109.93(18) . .
C12 C3 C11 111.34(19) . .
N2 C4 C3 110.36(18) . .
N2 C4 C5 122.18(19) . .
C3 C4 C5 127.37(18) . .
C4 C5 C6 113.65(19) . .
C4 C5 H5 108.8 . .
C6 C5 H5 108.8 . .
C4 C5 H5A 108.8 . .
C6 C5 H5A 108.8 . .
H5 C5 H5A 107.7 . .
C7 C6 C5 118.63(19) . .
C7 C6 H6 107.7 . .
C5 C6 H6 107.7 . .
C7 C6 H6A 107.7 . .
C5 C6 H6A 107.7 . .
H6 C6 H6A 107.1 . .
N3 C7 C6 128.2(2) . .
N3 C7 C8 109.77(19) . .
C6 C7 C8 122.05(19) . .
C9 C8 C7 98.85(17) . .
C9 C8 C13 113.3(2) . .
C7 C8 C13 113.3(2) . .
C9 C8 C14 110.8(2) . .
C7 C8 C14 109.49(19) . .
C13 C8 C14 110.6(2) . .
N4 C9 C10 122.1(2) . .
N4 C9 C8 113.2(2) . .
C10 C9 C8 124.7(2) . .
C9 C10 H10 109.5 . .
C9 C10 H10A 109.5 . .
H10 C10 H10A 109.5 . .
C9 C10 H10B 109.5 . .
H10 C10 H10B 109.5 . .
H10A C10 H10B 109.5 . .
C2 N1 N2 105.96(17) . .
C3 C11 H11 109.5 . .
C3 C11 H11A 109.5 . .
H11 C11 H11A 109.5 . .
C3 C11 H11B 109.5 . .
H11 C11 H11B 109.5 . .
H11A C11 H11B 109.5 . .
C3 C12 H12 109.5 . .
C3 C12 H12A 109.5 . .
H12 C12 H12A 109.5 . .
C3 C12 H12B 109.5 . .
H12 C12 H12B 109.5 . .
H12A C12 H12B 109.5 . .
C4 N2 N1 111.80(17) . .
C4 N2 Pd1 124.83(15) . .
N1 N2 Pd1 122.99(13) . .
C7 N3 N4 111.49(17) . .
C7 N3 Pd1 134.48(16) . .
N4 N3 Pd1 113.95(13) . .
C8 C13 H13 109.5 . .
C8 C13 H13A 109.5 . .
H13 C13 H13A 109.5 . .
C8 C13 H13B 109.5 . .
H13 C13 H13B 109.5 . .
H13A C13 H13B 109.5 . .
C8 C14 H14 109.5 . .
C8 C14 H14A 109.5 . .
H14 C14 H14A 109.5 . .
C8 C14 H14B 109.5 . .
H14 C14 H14B 109.5 . .
H14A C14 H14B 109.5 . .
C9 N4 N3 106.52(18) . .
N2 Pd1 N2 180.0 . 2_655
N2 Pd1 N3 88.71(7) . 2_655
N2 Pd1 N3 91.29(7) 2_655 2_655
N2 Pd1 N3 91.29(7) . .
N2 Pd1 N3 88.71(7) 2_655 .
N3 Pd1 N3 180.00(15) 2_655 .
F1 B1 F3 114.7(3) . .
F1 B1 F2 107.6(3) . .
F3 B1 F2 107.5(2) . .
F1 B1 F4 108.9(3) . .
F3 B1 F4 109.8(2) . .
F2 B1 F4 108.1(3) . .
C16 C15 H15 109.5 . .
C16 C15 H15A 109.5 . .
H15 C15 H15A 109.5 . .
C16 C15 H15B 109.5 . .
H15 C15 H15B 109.5 . .
H15A C15 H15B 109.5 . .
N5 C16 C15 123.0(2) . .
N5 C16 C17 113.46(19) . .
C15 C16 C17 123.50(19) . .
C18 C17 C16 98.23(16) . .
C18 C17 C25 113.81(18) . .
C16 C17 C25 114.51(18) . .
C18 C17 C26 107.64(18) . .
C16 C17 C26 109.07(18) . .
C25 C17 C26 112.53(18) . .
N6 C18 C19 122.59(19) . .
N6 C18 C17 110.31(18) . .
C19 C18 C17 127.04(18) . .
C18 C19 C20 112.43(18) . .
C18 C19 H19 109.1 . .
C20 C19 H19 109.1 . .
C18 C19 H19A 109.1 . .
C20 C19 H19A 109.1 . .
H19 C19 H19A 107.8 . .
C21 C20 C19 117.76(18) . .
C21 C20 H20 107.9 . .
C19 C20 H20 107.9 . .
C21 C20 H20A 107.9 . .
C19 C20 H20A 107.9 . .
H20 C20 H20A 107.2 . .
N7 C21 C20 127.75(19) . .
N7 C21 C22 110.09(19) . .
C20 C21 C22 122.15(19) . .
C23 C22 C21 98.37(17) . .
C23 C22 C27 113.53(19) . .
C21 C22 C27 111.89(19) . .
C23 C22 C28 111.03(19) . .
C21 C22 C28 110.87(19) . .
C27 C22 C28 110.62(19) . .
N8 C23 C24 120.6(2) . .
N8 C23 C22 113.96(19) . .
C24 C23 C22 125.4(2) . .
C23 C24 H24 109.5 . .
C23 C24 H24A 109.5 . .
H24 C24 H24A 109.5 . .
C23 C24 H24B 109.5 . .
H24 C24 H24B 109.5 . .
H24A C24 H24B 109.5 . .
C16 N5 N6 105.88(17) . .
C17 C25 H25 109.5 . .
C17 C25 H25A 109.5 . .
H25 C25 H25A 109.5 . .
C17 C25 H25B 109.5 . .
H25 C25 H25B 109.5 . .
H25A C25 H25B 109.5 . .
C17 C26 H26 109.5 . .
C17 C26 H26A 109.5 . .
H26 C26 H26A 109.5 . .
C17 C26 H26B 109.5 . .
H26 C26 H26B 109.5 . .
H26A C26 H26B 109.5 . .
C18 N6 N5 111.90(17) . .
C18 N6 Pd2 124.70(14) . .
N5 N6 Pd2 123.19(13) . .
C21 N7 N8 111.28(17) . .
C21 N7 Pd2 136.17(15) . .
N8 N7 Pd2 112.55(12) . .
C22 C27 H27 109.5 . .
C22 C27 H27A 109.5 . .
H27 C27 H27A 109.5 . .
C22 C27 H27B 109.5 . .
H27 C27 H27B 109.5 . .
H27A C27 H27B 109.5 . .
C22 C28 H28 109.5 . .
C22 C28 H28A 109.5 . .
H28 C28 H28A 109.5 . .
C22 C28 H28B 109.5 . .
H28 C28 H28B 109.5 . .
H28A C28 H28B 109.5 . .
C23 N8 N7 106.26(17) . .
N6 Pd2 N6 180.0 . 2_566
N6 Pd2 N7 89.09(7) . 2_566
N6 Pd2 N7 90.91(7) 2_566 2_566
N6 Pd2 N7 90.91(7) . .
N6 Pd2 N7 89.09(7) 2_566 .
N7 Pd2 N7 180.0 2_566 .
F7 B2 F8 109.2(3) . .
F7 B2 F6 109.6(2) . .
F8 B2 F6 108.0(2) . .
F7 B2 F5 110.4(2) . .
F8 B2 F5 108.2(2) . .
F6 B2 F5 111.4(2) . .

loop_
_geom_bond_atom_site_label_1
_geom_bond_atom_site_label_2
_geom_bond_distance
C1 C2 1.493(3)
C1 H1 0.9800
C1 H1A 0.9800
C1 H1B 0.9800
C2 N1 1.285(3)
C2 C3 1.506(3)
C3 C4 1.488(3)
C3 C12 1.537(3)
C3 C11 1.539(3)
C4 N2 1.280(3)
C4 C5 1.490(3)
C5 C6 1.530(3)
C5 H5 0.9900
C5 H5A 0.9900
C6 C7 1.487(3)
C6 H6 0.9900
C6 H6A 0.9900
C7 N3 1.287(3)
C7 C8 1.508(3)
C8 C9 1.502(3)
C8 C13 1.537(3)
C8 C14 1.538(3)
C9 N4 1.285(3)
C9 C10 1.485(3)
C10 H10 0.9800
C10 H10A 0.9800
C10 H10B 0.9800
N1 N2 1.440(2)
C11 H11 0.9800
C11 H11A 0.9800
C11 H11B 0.9800
C12 H12 0.9800
C12 H12A 0.9800
C12 H12B 0.9800
N2 Pd1 1.9836(17)
N3 N4 1.449(3)
N3 Pd1 2.0133(18)
C13 H13 0.9800
C13 H13A 0.9800
C13 H13B 0.9800
C14 H14 0.9800
C14 H14A 0.9800
C14 H14B 0.9800
B1 F1 1.315(4)
B1 F3 1.364(3)
B1 F2 1.371(4)
B1 F4 1.377(3)
C15 C16 1.487(3)
C15 H15 0.9800
C15 H15A 0.9800
C15 H15B 0.9800
C16 N5 1.282(3)
C16 C17 1.510(3)
C17 C18 1.492(3)
C17 C25 1.531(3)
C17 C26 1.546(3)
C18 N6 1.280(3)
C18 C19 1.488(3)
C19 C20 1.532(3)
C19 H19 0.9900
C19 H19A 0.9900
C20 C21 1.484(3)
C20 H20 0.9900
C20 H20A 0.9900
C21 N7 1.284(3)
C21 C22 1.512(3)
C22 C23 1.498(3)
C22 C27 1.537(3)
C22 C28 1.543(3)
C23 N8 1.281(3)
C23 C24 1.496(3)
C24 H24 0.9800
C24 H24A 0.9800
C24 H24B 0.9800
N5 N6 1.441(2)
C25 H25 0.9800
C25 H25A 0.9800
C25 H25B 0.9800
C26 H26 0.9800
C26 H26A 0.9800
C26 H26B 0.9800
N6 Pd2 1.9894(17)
N7 N8 1.453(2)
N7 Pd2 2.0116(17)
C27 H27 0.9800
C27 H27A 0.9800
C27 H27B 0.9800
C28 H28 0.9800
C28 H28A 0.9800
C28 H28B 0.9800
B2 F7 1.367(3)
B2 F8 1.375(4)
B2 F6 1.376(3)
B2 F5 1.381(3)

loop_
_geom_hbond_atom_site_label_D
_geom_hbond_atom_site_label_H
_geom_hbond_atom_site_label_A
_geom_hbond_distance_DH
_geom_hbond_distance_HA
_geom_hbond_distance_DA
_geom_hbond_angle_DHA
_geom_hbond_site_symmetry_A
_geom_hbond_publ_flag
C1 H1A F3 0.98 2.28 3.253(3) 171.0 2_665 yes
C6 H6A F2 0.99 2.53 3.288(3) 133.4 1_655 yes
C19 H19 N5 0.99 2.43 3.379(3) 159.8 1_655 yes
C20 H20 F7 0.99 2.49 3.214(3) 130.0 1_655 yes

loop_
_geom_torsion_atom_site_label_1
_geom_torsion_atom_site_label_2
_geom_torsion_atom_site_label_3
_geom_torsion_atom_site_label_4
_geom_torsion
N1 C2 C3 C4 -2.8(2)
C1 C2 C3 C4 -179.2(2)
N1 C2 C3 C12 -122.3(2)
C1 C2 C3 C12 61.2(3)
N1 C2 C3 C11 111.2(2)
C1 C2 C3 C11 -65.2(3)
C2 C3 C4 N2 2.8(2)
C12 C3 C4 N2 124.2(2)
C11 C3 C4 N2 -111.8(2)
C2 C3 C4 C5 179.5(2)
C12 C3 C4 C5 -59.2(3)
C11 C3 C4 C5 64.8(3)
N2 C4 C5 C6 -77.3(3)
C3 C4 C5 C6 106.4(2)
C4 C5 C6 C7 67.6(3)
C5 C6 C7 N3 -7.8(4)
C5 C6 C7 C8 170.8(2)
N3 C7 C8 C9 -3.5(2)
C6 C7 C8 C9 177.7(2)
N3 C7 C8 C13 -123.7(2)
C6 C7 C8 C13 57.4(3)
N3 C7 C8 C14 112.4(2)
C6 C7 C8 C14 -66.5(3)
C7 C8 C9 N4 2.7(2)
C13 C8 C9 N4 123.0(2)
C14 C8 C9 N4 -112.1(2)
C7 C8 C9 C10 -179.3(2)
C13 C8 C9 C10 -59.1(3)
C14 C8 C9 C10 65.8(3)
C1 C2 N1 N2 178.35(19)
C3 C2 N1 N2 1.8(2)
C3 C4 N2 N1 -2.1(2)
C5 C4 N2 N1 -178.94(19)
C3 C4 N2 Pd1 170.97(14)
C5 C4 N2 Pd1 -5.9(3)
C2 N1 N2 C4 0.2(2)
C2 N1 N2 Pd1 -173.02(14)
C6 C7 N3 N4 -178.0(2)
C8 C7 N3 N4 3.2(2)
C6 C7 N3 Pd1 5.6(4)
C8 C7 N3 Pd1 -173.15(16)
C10 C9 N4 N3 -179.1(2)
C8 C9 N4 N3 -1.1(3)
C7 N3 N4 C9 -1.4(2)
Pd1 N3 N4 C9 175.78(15)
N5 C16 C17 C18 -4.4(2)
C15 C16 C17 C18 175.9(2)
N5 C16 C17 C25 -125.4(2)
C15 C16 C17 C25 54.9(3)
N5 C16 C17 C26 107.5(2)
C15 C16 C17 C26 -72.2(3)
C16 C17 C18 N6 4.4(2)
C25 C17 C18 N6 125.9(2)
C26 C17 C18 N6 -108.7(2)
C16 C17 C18 C19 -178.4(2)
C25 C17 C18 C19 -56.9(3)
C26 C17 C18 C19 68.5(3)
N6 C18 C19 C20 -78.7(3)
C17 C18 C19 C20 104.4(2)
C18 C19 C20 C21 69.4(3)
C19 C20 C21 N7 -7.5(3)
C19 C20 C21 C22 172.70(19)
N7 C21 C22 C23 -1.7(2)
C20 C21 C22 C23 178.1(2)
N7 C21 C22 C27 -121.3(2)
C20 C21 C22 C27 58.5(3)
N7 C21 C22 C28 114.7(2)
C20 C21 C22 C28 -65.5(3)
C21 C22 C23 N8 1.2(2)
C27 C22 C23 N8 119.5(2)
C28 C22 C23 N8 -115.1(2)
C21 C22 C23 C24 -179.8(2)
C27 C22 C23 C24 -61.5(3)
C28 C22 C23 C24 63.9(3)
C15 C16 N5 N6 -177.4(2)
C17 C16 N5 N6 2.9(2)
C19 C18 N6 N5 179.37(18)
C17 C18 N6 N5 -3.2(2)
C19 C18 N6 Pd2 -5.7(3)
C17 C18 N6 Pd2 171.70(14)
C16 N5 N6 C18 0.2(2)
C16 N5 N6 Pd2 -174.79(15)
C20 C21 N7 N8 -178.1(2)
C22 C21 N7 N8 1.7(2)
C20 C21 N7 Pd2 1.5(4)
C22 C21 N7 Pd2 -178.72(15)
C24 C23 N8 N7 -179.4(2)
C22 C23 N8 N7 -0.3(2)
C21 N7 N8 C23 -0.9(2)
Pd2 N7 N8 C23 179.41(14)
